data_4509527
loop_
_publ_author_name
'Niu, Jingyang'
'Wang, Kaihua'
'Chen, Huanni'
'Zhao, Junwei'
'Ma, Pengtao'
'Wang, Jingping'
'Li, Mingxue'
'Bai, Yan'
'Dang, Dongbin'

_publ_section_title
;
 Assembly Chemistry between Lanthanide Cations and Monovacant Keggin
 Polyoxotungstates: Two Types of Lanthanide Substituted Phosphotungstates
 [{(\a-PW11O39H)Ln(H2O)3}2]6&#x2212;and
 [{(\a-PW11O39)Ln(H2O)(\h2,\m-1,1)-CH3COO}2]10&#x2212;
;
_journal_issue 10
_journal_name_full 'Crystal Growth &amp; Design'
_journal_page_first 4362
_journal_paper_doi 10.1021/cg900248j
_journal_volume 9
_journal_year 2009
_chemical_formula_sum 'C44 H146 Gd2 N10 O92 P2 W22'
_chemical_formula_weight 6708.85
_chemical_name_systematic
; 
 ? 
;
_space_group_IT_number 14
_symmetry_cell_setting monoclinic
_symmetry_space_group_name_Hall '-P 2ybc'
_symmetry_space_group_name_H-M 'P 1 21/c 1'
_atom_sites_solution_hydrogens geom
_atom_sites_solution_primary direct
_atom_sites_solution_secondary difmap
_audit_creation_method SHELXL-97
_cell_angle_alpha 90.00
_cell_angle_beta 115.462(9)
_cell_angle_gamma 90.00
_cell_formula_units_Z 2
_cell_length_a 24.881(16)
_cell_length_b 12.573(8)
_cell_length_c 22.116(14)
_cell_measurement_reflns_used 3835
_cell_measurement_temperature 296(2)
_cell_measurement_theta_max 28.19
_cell_measurement_theta_min 2.46
_cell_volume 6247(7)
_computing_cell_refinement 'Bruker SMART'
_computing_data_collection 'Bruker SMART'
_computing_data_reduction 'Bruker SAINT'
_computing_molecular_graphics 'Bruker SHELXTL'
_computing_publication_material 'Bruker SHELXTL'
_computing_structure_refinement 'SHELXL-97 (Sheldrick, 1997)'
_computing_structure_solution 'SHELXS-97 (Sheldrick, 1990)'
_diffrn_ambient_temperature 296(2)
_diffrn_measured_fraction_theta_full 0.866
_diffrn_measured_fraction_theta_max 0.866
_diffrn_measurement_device_type 'CCD area detector'
_diffrn_measurement_method 'phi and omega scans'
_diffrn_radiation_monochromator graphite
_diffrn_radiation_source 'fine-focus sealed tube'
_diffrn_radiation_type MoK\a
_diffrn_radiation_wavelength 0.71073
_diffrn_reflns_av_R_equivalents 0.0708
_diffrn_reflns_av_sigmaI/netI 0.1353
_diffrn_reflns_limit_h_max 33
_diffrn_reflns_limit_h_min -27
_diffrn_reflns_limit_k_max 17
_diffrn_reflns_limit_k_min -8
_diffrn_reflns_limit_l_max 28
_diffrn_reflns_limit_l_min -27
_diffrn_reflns_number 22406
_diffrn_reflns_theta_full 28.77
_diffrn_reflns_theta_max 28.77
_diffrn_reflns_theta_min 2.07
_exptl_absorpt_coefficient_mu 21.337
_exptl_absorpt_correction_T_max 0.1222
_exptl_absorpt_correction_T_min 0.0721
_exptl_absorpt_correction_type none
_exptl_absorpt_process_details SADABS
_exptl_crystal_colour colorless
_exptl_crystal_density_diffrn 3.567
_exptl_crystal_density_meas 0
_exptl_crystal_density_method 'not measured'
_exptl_crystal_description prismatic
_exptl_crystal_F_000 6004
_exptl_crystal_size_max 0.26
_exptl_crystal_size_mid 0.21
_exptl_crystal_size_min 0.17
_refine_diff_density_max 2.764
_refine_diff_density_min -3.161
_refine_diff_density_rms 0.481
_refine_ls_extinction_method none
_refine_ls_goodness_of_fit_ref 1.000
_refine_ls_hydrogen_treatment constr
_refine_ls_matrix_type full
_refine_ls_number_parameters 705
_refine_ls_number_reflns 14068
_refine_ls_number_restraints 30
_refine_ls_restrained_S_all 0.999
_refine_ls_R_factor_all 0.1276
_refine_ls_R_factor_gt 0.0579
_refine_ls_shift/su_max 0.001
_refine_ls_shift/su_mean 0.000
_refine_ls_structure_factor_coef Fsqd
_refine_ls_weighting_details 'calc w=1/[\s^2^(Fo^2^)+(0.0512P)^2^+0.0000P] where P=(Fo^2^+2Fc^2^)/3'
_refine_ls_weighting_scheme calc
_refine_ls_wR_factor_gt 0.1192
_refine_ls_wR_factor_ref 0.1454
_reflns_number_gt 7914
_reflns_number_total 14068
_reflns_threshold_expression >2sigma(I)
_cod_data_source_file cg900248jsup2.cif
_cod_data_source_block q
_cod_depositor_comments
;
The following automatic conversions were performed:

'_symmetry_cell_setting' value 'Monoclinic' changed to 'monoclinic'
according to /home/saulius/struct/CIF-dictionaries/cif_core.dic
dictionary named 'cif_core.dic' version 2.4.2 from 2011-04-26.

Automatic conversion script
Id: cif_fix_values 1891 2012-01-12 08:04:46Z andrius 
;
_cod_original_cell_volume 6246(7)
_cod_original_sg_symbol_H-M P2(1)/c
_cod_database_code 4509527

loop_
_symmetry_equiv_pos_as_xyz
'x, y, z'
'-x, y+1/2, -z+1/2'
'-x, -y, -z'
'x, -y-1/2, z-1/2'

loop_
_atom_site_label
_atom_site_type_symbol
_atom_site_fract_x
_atom_site_fract_y
_atom_site_fract_z
_atom_site_U_iso_or_equiv
_atom_site_adp_type
_atom_site_occupancy
_atom_site_symmetry_multiplicity
_atom_site_calc_flag
_atom_site_refinement_flags
W1 W -0.39664(3) 1.02853(7) -0.07125(4) 0.0238(2) Uani 1 1 d .
W2 W -0.33985(3) 0.78154(7) -0.06613(4) 0.0231(2) Uani 1 1 d .
W3 W -0.31361(3) 0.91070(8) 0.07788(4) 0.0240(2) Uani 1 1 d .
W4 W -0.15051(3) 0.87681(7) 0.13192(4) 0.01863(18) Uani 1 1 d .
W5 W -0.21646(3) 1.14087(7) 0.12656(4) 0.0228(2) Uani 1 1 d .
W6 W -0.17677(3) 0.74965(7) -0.00965(4) 0.01809(18) Uani 1 1 d .
W7 W -0.27086(3) 0.87642(7) -0.17115(4) 0.02152(19) Uani 1 1 d .
W8 W -0.32717(3) 1.12253(7) -0.17837(4) 0.0227(2) Uani 1 1 d .
W9 W -0.29752(3) 1.26099(7) -0.02102(4) 0.0233(2) Uani 1 1 d .
W10 W -0.17622(3) 1.08851(7) -0.12301(4) 0.01896(18) Uani 1 1 d .
W11 W -0.14665(3) 1.22254(7) 0.03175(4) 0.01934(18) Uani 1 1 d .
Gd1 Gd -0.05483(4) 0.95743(8) 0.04285(4) 0.0183(2) Uani 1 1 d .
P1 P -0.24192(17) 0.9986(4) -0.0190(2) 0.0074(8) Uani 1 1 d U
O1 O -0.4699(5) 1.0670(13) -0.1052(7) 0.033(4) Uani 1 1 d .
O2 O -0.3808(5) 0.6700(13) -0.0980(7) 0.034(4) Uani 1 1 d .
O3 O -0.3366(6) 0.8728(13) 0.1380(7) 0.033(4) Uani 1 1 d .
O4 O -0.1246(5) 0.8308(12) 0.2103(6) 0.025(3) Uani 1 1 d .
O5 O -0.2029(6) 1.1869(12) 0.2040(7) 0.030(4) Uani 1 1 d .
O6 O -0.1677(5) 0.6176(12) -0.0218(6) 0.030(4) Uani 1 1 d .
O7 O -0.2858(6) 0.7966(14) -0.2365(7) 0.040(4) Uani 1 1 d .
O8 O -0.3763(6) 1.1904(14) -0.2453(7) 0.040(4) Uani 1 1 d .
O9 O -0.3369(6) 1.3744(14) -0.0334(7) 0.039(4) Uani 1 1 d .
O10 O -0.1381(6) 1.1406(13) -0.1640(6) 0.033(4) Uani 1 1 d .
O11 O -0.0983(6) 1.3265(13) 0.0471(7) 0.039(4) Uani 1 1 d .
O12 O -0.1012(5) 1.1105(11) 0.0546(6) 0.023(3) Uani 1 1 d .
O13 O -0.1070(5) 0.7987(11) 0.0049(6) 0.018(3) Uani 1 1 d .
O14 O -0.3839(5) 0.9863(11) 0.0170(6) 0.023(3) Uani 1 1 d .
O15 O -0.2128(5) 0.9640(13) -0.1769(6) 0.030(4) Uani 1 1 d .
O16 O -0.2559(5) 1.1546(11) -0.1793(6) 0.025(3) Uani 1 1 d .
O17 O -0.0860(5) 0.9093(11) 0.1264(5) 0.020(3) Uani 1 1 d .
O18 O -0.3260(5) 0.8293(11) -0.1390(7) 0.024(3) Uani 1 1 d .
O19 O -0.1715(5) 1.1966(11) -0.0626(6) 0.022(3) Uani 1 1 d .
O20 O -0.3263(5) 0.9894(11) -0.2153(5) 0.020(3) Uani 1 1 d .
O21 O -0.3771(5) 1.0587(11) -0.1413(6) 0.024(3) Uani 1 1 d .
O22 O -0.3575(5) 1.1553(13) -0.0325(7) 0.031(4) Uani 1 1 d .
O23 O -0.2386(5) 0.8589(10) 0.1086(6) 0.019(3) Uani 1 1 d .
O24 O -0.1234(5) 1.0078(12) -0.0628(6) 0.024(3) Uani 1 1 d .
O25 O -0.1914(5) 0.9206(11) 0.0187(6) 0.017(3) Uani 1 1 d .
O26 O -0.3433(5) 0.7951(13) 0.0191(7) 0.031(4) Uani 1 1 d .
O27 O -0.2239(5) 1.3058(12) -0.0043(7) 0.027(3) Uani 1 1 d .
O28 O -0.3107(5) 1.2230(12) -0.1097(7) 0.034(4) Uani 1 1 d .
O29 O -0.2631(5) 0.7401(11) -0.0251(6) 0.021(3) Uani 1 1 d .
O30 O -0.2735(5) 1.2429(12) 0.0724(7) 0.029(4) Uani 1 1 d .
O31 O -0.4042(5) 0.8863(12) -0.0969(7) 0.030(4) Uani 1 1 d .
O32 O -0.2144(5) 0.8032(12) -0.1004(6) 0.028(4) Uani 1 1 d .
O33 O -0.1612(5) 0.7491(12) 0.0827(6) 0.026(3) Uani 1 1 d .
O34 O -0.2812(6) 1.0489(13) 0.1074(7) 0.033(4) Uani 1 1 d .
O35 O -0.1584(5) 1.2194(13) 0.1128(6) 0.029(4) Uani 1 1 d .
O36 O -0.1675(5) 1.0204(12) 0.1462(6) 0.027(3) Uani 1 1 d .
O37 O -0.2989(5) 0.9530(10) -0.0189(6) 0.016(3) Uani 1 1 d U
O38 O -0.2304(5) 1.1058(11) 0.0167(6) 0.018(3) Uani 1 1 d .
O39 O -0.2517(5) 1.0150(10) -0.0907(6) 0.021(3) Uani 1 1 d .
O40 O -0.0156(5) 0.9075(11) -0.0380(6) 0.022(3) Uani 1 1 d .
O41 O 0.0244(5) 1.0452(12) 0.1364(6) 0.027(4) Uani 1 1 d .
N1 N 0.0060(8) 0.565(2) 0.1992(10) 0.051(6) Uani 1 1 d .
N2 N -0.5455(8) 0.7815(19) -0.0753(11) 0.047(6) Uani 1 1 d .
N3 N 0.2524(7) 0.5169(17) 0.1846(10) 0.040(5) Uani 1 1 d .
N4 N -0.2263(8) 0.5281(15) 0.1484(8) 0.032(4) Uani 1 1 d .
N5 N -0.4907(12) 0.383(3) -0.1991(14) 0.085(8) Uiso 1 1 d .
C1 C 0.0813(10) 1.196(2) 0.1303(12) 0.047(7) Uani 1 1 d .
H1A H 0.1186 1.1782 0.1297 0.071 Uiso 1 1 calc R
H1B H 0.0872 1.2069 0.1757 0.071 Uiso 1 1 calc R
H1C H 0.0657 1.2595 0.1049 0.071 Uiso 1 1 calc R
C2 C 0.0385(7) 1.1071(18) 0.1004(10) 0.025(5) Uani 1 1 d .
C3 C -0.0091(19) 0.463(4) 0.214(2) 0.144(18) Uiso 1 1 d .
H3A H 0.0246 0.4323 0.2499 0.216 Uiso 1 1 calc R
H3B H -0.0207 0.4186 0.1747 0.216 Uiso 1 1 calc R
H3C H -0.0416 0.4688 0.2258 0.216 Uiso 1 1 calc R
C4 C 0.0590(18) 0.551(4) 0.188(2) 0.132(16) Uiso 1 1 d .
H4A H 0.0900 0.5191 0.2263 0.198 Uiso 1 1 calc R
H4B H 0.0721 0.6192 0.1795 0.198 Uiso 1 1 calc R
H4C H 0.0499 0.5061 0.1494 0.198 Uiso 1 1 calc R
C5 C -0.0430(14) 0.614(3) 0.1403(17) 0.094(11) Uiso 1 1 d .
H5A H -0.0294 0.6801 0.1296 0.140 Uiso 1 1 calc R
H5B H -0.0762 0.6282 0.1505 0.140 Uiso 1 1 calc R
H5C H -0.0552 0.5670 0.1027 0.140 Uiso 1 1 calc R
C6 C 0.0256(18) 0.637(4) 0.257(2) 0.136(17) Uiso 1 1 d .
H6A H 0.0591 0.6060 0.2935 0.204 Uiso 1 1 calc R
H6B H -0.0063 0.6473 0.2695 0.204 Uiso 1 1 calc R
H6C H 0.0369 0.7037 0.2450 0.204 Uiso 1 1 calc R
C7 C -0.5169(13) 0.704(3) -0.1043(17) 0.102(15) Uani 1 1 d .
H7A H -0.5458 0.6799 -0.1471 0.153 Uiso 1 1 calc R
H7B H -0.5017 0.6446 -0.0747 0.153 Uiso 1 1 calc R
H7C H -0.4848 0.7387 -0.1097 0.153 Uiso 1 1 calc R
C8 C -0.5056(15) 0.821(3) -0.0104(17) 0.101(12) Uiso 1 1 d .
H8A H -0.4942 0.7638 0.0215 0.152 Uiso 1 1 calc R
H8B H -0.5251 0.8754 0.0032 0.152 Uiso 1 1 calc R
H8C H -0.4708 0.8501 -0.0125 0.152 Uiso 1 1 calc R
C9 C -0.6018(15) 0.746(3) -0.0835(18) 0.109(14) Uiso 1 1 d .
H9A H -0.6240 0.7210 -0.1286 0.163 Uiso 1 1 calc R
H9B H -0.6229 0.8035 -0.0749 0.163 Uiso 1 1 calc R
H9C H -0.5970 0.6889 -0.0527 0.163 Uiso 1 1 calc R
C10 C -0.5618(17) 0.874(4) -0.119(2) 0.125(16) Uiso 1 1 d .
H10A H -0.5886 0.8527 -0.1636 0.187 Uiso 1 1 calc R
H10B H -0.5266 0.9044 -0.1195 0.187 Uiso 1 1 calc R
H10C H -0.5809 0.9255 -0.1028 0.187 Uiso 1 1 calc R
C11 C 0.2118(11) 0.595(2) 0.1410(13) 0.058(7) Uani 1 1 d U
H11A H 0.1912 0.6291 0.1637 0.088 Uiso 1 1 calc R
H11B H 0.1835 0.5606 0.1013 0.088 Uiso 1 1 calc R
H11C H 0.2337 0.6471 0.1290 0.088 Uiso 1 1 calc R
C12 C 0.2956(9) 0.575(2) 0.2420(11) 0.039(6) Uani 1 1 d U
H12A H 0.2755 0.6091 0.2653 0.058 Uiso 1 1 calc R
H12B H 0.3150 0.6272 0.2269 0.058 Uiso 1 1 calc R
H12C H 0.3246 0.5259 0.2717 0.058 Uiso 1 1 calc R
C13 C 0.2855(11) 0.463(2) 0.1511(13) 0.057(7) Uani 1 1 d U
H13A H 0.3060 0.5155 0.1372 0.086 Uiso 1 1 calc R
H13B H 0.2581 0.4249 0.1126 0.086 Uiso 1 1 calc R
H13C H 0.3139 0.4145 0.1818 0.086 Uiso 1 1 calc R
C14 C 0.2202(10) 0.439(2) 0.2086(13) 0.059(8) Uani 1 1 d .
H14A H 0.2003 0.4759 0.2311 0.088 Uiso 1 1 calc R
H14B H 0.2483 0.3893 0.2391 0.088 Uiso 1 1 calc R
H14C H 0.1914 0.4005 0.1710 0.088 Uiso 1 1 calc R
C15 C -0.1827(15) 0.590(3) 0.2041(18) 0.107(13) Uiso 1 1 d .
H15A H -0.1522 0.5441 0.2339 0.160 Uiso 1 1 calc R
H15B H -0.2023 0.6246 0.2279 0.160 Uiso 1 1 calc R
H15C H -0.1652 0.6433 0.1868 0.160 Uiso 1 1 calc R
C16 C -0.2574(13) 0.448(3) 0.1691(16) 0.085(12) Uani 1 1 d .
H16A H -0.2298 0.3942 0.1947 0.128 Uiso 1 1 calc R
H16B H -0.2885 0.4171 0.1302 0.128 Uiso 1 1 calc R
H16C H -0.2743 0.4813 0.1961 0.128 Uiso 1 1 calc R
C17 C -0.2694(15) 0.601(3) 0.1079(19) 0.113(16) Uani 1 1 d .
H17A H -0.2510 0.6532 0.0913 0.169 Uiso 1 1 calc R
H17B H -0.2870 0.6351 0.1338 0.169 Uiso 1 1 calc R
H17C H -0.2996 0.5639 0.0709 0.169 Uiso 1 1 calc R
C18 C -0.2055(19) 0.495(4) 0.104(2) 0.142(18) Uiso 1 1 d .
H18A H -0.1767 0.4398 0.1236 0.213 Uiso 1 1 calc R
H18B H -0.1872 0.5540 0.0922 0.213 Uiso 1 1 calc R
H18C H -0.2380 0.4686 0.0643 0.213 Uiso 1 1 calc R
C19 C -0.5449(14) 0.424(3) -0.2223(16) 0.088 Uiso 1 1 d .
H19A H -0.5721 0.3705 -0.2209 0.132 Uiso 1 1 calc R
H19B H -0.5571 0.4469 -0.2676 0.132 Uiso 1 1 calc R
H19C H -0.5449 0.4831 -0.1950 0.132 Uiso 1 1 calc R
C20 C -0.4704(18) 0.329(4) -0.133(2) 0.133(16) Uiso 1 1 d .
H20A H -0.4993 0.2772 -0.1352 0.200 Uiso 1 1 calc R
H20B H -0.4659 0.3810 -0.0994 0.200 Uiso 1 1 calc R
H20C H -0.4329 0.2951 -0.1223 0.200 Uiso 1 1 calc R
C21 C -0.5222(13) 0.291(3) -0.2465(16) 0.083 Uiso 1 1 d .
H21A H -0.5482 0.2559 -0.2311 0.125 Uiso 1 1 calc R
H21B H -0.4931 0.2420 -0.2473 0.125 Uiso 1 1 calc R
H21C H -0.5450 0.3188 -0.2907 0.125 Uiso 1 1 calc R
C22 C -0.4310(13) 0.403(3) -0.1965(16) 0.081 Uiso 1 1 d .
H22A H -0.4152 0.4678 -0.1728 0.122 Uiso 1 1 calc R
H22B H -0.4342 0.4084 -0.2412 0.122 Uiso 1 1 calc R
H22C H -0.4050 0.3449 -0.1738 0.122 Uiso 1 1 calc R
O1W O 0.0207(5) 0.8245(13) 0.0970(7) 0.032(4) Uani 1 1 d .
O2W O -0.0305(7) 0.1599(16) 0.4754(9) 0.060(5) Uani 1 1 d .
O3W O 0.0734(7) 0.0482(15) 0.5498(9) 0.054(5) Uani 1 1 d .
O4W O -0.4117(13) 0.524(3) -0.011(2) 0.073(13) Uani 0.50 1 d P
O5W O -0.5842(15) 1.121(3) -0.1938(17) 0.060(10) Uiso 0.50 1 d P
O6W O -0.105(3) 0.340(7) 0.223(4) 0.18(3) Uiso 0.50 1 d P
O7W O -0.384(2) 0.645(4) 0.128(2) 0.101(16) Uiso 0.50 1 d P

loop_
_atom_site_aniso_label
_atom_site_aniso_U_11
_atom_site_aniso_U_22
_atom_site_aniso_U_33
_atom_site_aniso_U_23
_atom_site_aniso_U_13
_atom_site_aniso_U_12
W1 0.0103(3) 0.0287(6) 0.0308(4) -0.0042(4) 0.0072(3) 0.0001(3)
W2 0.0143(3) 0.0233(5) 0.0300(4) -0.0033(4) 0.0081(3) -0.0045(3)
W3 0.0177(4) 0.0313(6) 0.0274(4) -0.0012(4) 0.0138(3) -0.0033(3)
W4 0.0158(3) 0.0219(5) 0.0176(4) 0.0028(3) 0.0065(3) -0.0015(3)
W5 0.0223(4) 0.0255(5) 0.0220(4) -0.0057(4) 0.0109(3) -0.0009(3)
W6 0.0148(3) 0.0157(5) 0.0233(4) -0.0012(3) 0.0078(3) 0.0003(3)
W7 0.0204(4) 0.0240(5) 0.0171(4) -0.0034(3) 0.0051(3) -0.0005(3)
W8 0.0159(3) 0.0252(5) 0.0209(4) 0.0027(3) 0.0020(3) 0.0025(3)
W9 0.0179(3) 0.0199(5) 0.0301(4) -0.0032(4) 0.0086(3) 0.0037(3)
W10 0.0154(3) 0.0235(5) 0.0167(4) 0.0032(3) 0.0057(3) 0.0015(3)
W11 0.0155(3) 0.0183(5) 0.0231(4) -0.0029(3) 0.0072(3) -0.0008(3)
Gd1 0.0135(4) 0.0222(6) 0.0188(5) 0.0018(4) 0.0065(3) -0.0005(4)
P1 0.0070(11) 0.0077(12) 0.0088(11) -0.0003(9) 0.0044(8) -0.0001(8)
O1 0.013(6) 0.035(11) 0.042(9) -0.017(7) 0.003(6) -0.002(6)
O2 0.022(7) 0.042(11) 0.039(9) 0.000(8) 0.014(6) -0.013(7)
O3 0.036(8) 0.031(10) 0.043(9) -0.014(7) 0.028(7) -0.011(7)
O4 0.030(7) 0.024(9) 0.022(7) 0.001(6) 0.014(6) 0.000(6)
O5 0.046(8) 0.011(9) 0.040(9) -0.007(7) 0.023(7) -0.016(6)
O6 0.014(6) 0.031(10) 0.028(8) 0.001(7) -0.006(5) 0.001(6)
O7 0.031(8) 0.047(12) 0.031(8) -0.016(8) 0.002(6) -0.001(7)
O8 0.026(7) 0.046(12) 0.035(9) 0.013(8) 0.000(6) -0.006(7)
O9 0.029(7) 0.052(13) 0.035(8) -0.011(8) 0.014(6) 0.007(7)
O10 0.031(7) 0.046(12) 0.023(8) 0.015(7) 0.012(6) 0.007(7)
O11 0.037(8) 0.041(12) 0.036(9) 0.023(8) 0.014(7) -0.002(7)
O12 0.013(6) 0.029(9) 0.028(7) 0.004(6) 0.010(5) -0.005(5)
O13 0.020(6) 0.016(8) 0.019(7) 0.003(6) 0.009(5) 0.005(5)
O14 0.025(6) 0.022(9) 0.028(7) -0.008(6) 0.018(6) 0.001(6)
O15 0.018(6) 0.053(12) 0.023(7) 0.011(7) 0.013(6) 0.010(6)
O16 0.028(7) 0.013(8) 0.029(8) 0.004(6) 0.009(6) 0.003(6)
O17 0.026(6) 0.021(9) 0.008(6) 0.000(5) 0.004(5) 0.003(6)
O18 0.016(6) 0.015(8) 0.037(8) -0.007(6) 0.007(6) -0.003(5)
O19 0.015(6) 0.025(9) 0.029(7) 0.000(6) 0.011(5) -0.001(5)
O20 0.015(6) 0.031(9) 0.009(6) -0.004(6) 0.002(5) 0.006(5)
O21 0.019(6) 0.013(8) 0.028(7) 0.007(6) -0.002(5) 0.006(5)
O22 0.016(6) 0.039(11) 0.033(8) 0.001(7) 0.007(6) -0.002(6)
O23 0.031(7) 0.006(8) 0.028(7) -0.007(6) 0.022(6) -0.009(5)
O24 0.027(7) 0.027(9) 0.026(7) -0.005(6) 0.018(6) -0.003(6)
O25 0.021(6) 0.016(8) 0.017(6) -0.006(6) 0.011(5) 0.004(5)
O26 0.020(6) 0.045(11) 0.030(8) 0.002(7) 0.013(6) -0.010(6)
O27 0.023(7) 0.019(9) 0.034(8) -0.002(7) 0.008(6) 0.005(6)
O28 0.018(6) 0.030(10) 0.047(9) -0.007(8) 0.007(6) -0.008(6)
O29 0.016(6) 0.019(9) 0.032(7) 0.002(6) 0.014(6) -0.005(5)
O30 0.009(6) 0.037(10) 0.045(8) -0.009(7) 0.014(6) -0.001(6)
O31 0.020(6) 0.027(10) 0.039(8) -0.012(7) 0.008(6) -0.004(6)
O32 0.013(6) 0.039(11) 0.028(8) -0.002(7) 0.006(5) -0.003(6)
O33 0.019(6) 0.038(10) 0.027(7) 0.001(7) 0.015(6) -0.004(6)
O34 0.032(7) 0.032(11) 0.039(9) -0.008(7) 0.019(7) 0.003(7)
O35 0.007(5) 0.061(12) 0.018(7) -0.018(7) 0.004(5) 0.000(6)
O36 0.018(6) 0.030(10) 0.030(8) 0.004(7) 0.007(6) 0.000(6)
O37 0.016(3) 0.016(3) 0.017(3) -0.0003(10) 0.0075(14) 0.0001(10)
O38 0.013(6) 0.025(9) 0.013(6) 0.007(6) 0.001(5) -0.005(5)
O39 0.016(6) 0.008(8) 0.035(8) 0.002(6) 0.007(5) 0.003(5)
O40 0.027(7) 0.011(8) 0.030(7) 0.001(6) 0.014(6) -0.007(5)
O41 0.025(7) 0.038(10) 0.017(7) 0.005(6) 0.008(6) -0.016(6)
N1 0.033(10) 0.064(19) 0.048(13) 0.026(12) 0.011(9) 0.008(10)
N2 0.023(9) 0.060(17) 0.060(14) -0.010(12) 0.021(9) -0.005(10)
N3 0.023(9) 0.037(14) 0.054(12) -0.006(10) 0.012(8) -0.006(8)
N4 0.068(12) 0.014(11) 0.018(9) 0.003(8) 0.022(9) 0.000(9)
C1 0.055(15) 0.039(18) 0.039(14) -0.025(12) 0.012(11) -0.024(12)
C2 0.007(8) 0.030(14) 0.035(12) -0.017(10) 0.007(8) -0.010(8)
C7 0.07(2) 0.11(4) 0.10(3) -0.04(3) 0.011(19) 0.03(2)
C11 0.058(7) 0.058(7) 0.058(7) 0.0002(10) 0.025(3) -0.0001(10)
C12 0.039(6) 0.039(6) 0.038(6) -0.0003(10) 0.017(3) 0.0001(10)
C13 0.057(7) 0.057(7) 0.057(7) -0.0002(10) 0.025(3) 0.0000(10)
C14 0.044(14) 0.05(2) 0.068(19) 0.011(15) 0.007(13) -0.006(13)
C16 0.09(2) 0.06(3) 0.11(3) 0.03(2) 0.05(2) -0.045(19)
C17 0.09(3) 0.09(3) 0.13(3) 0.07(3) 0.03(2) 0.01(2)
O1W 0.020(7) 0.041(11) 0.038(8) 0.016(7) 0.015(6) 0.006(6)
O2W 0.062(11) 0.053(15) 0.065(12) -0.021(10) 0.028(9) -0.010(10)
O3W 0.043(9) 0.048(14) 0.083(13) -0.003(11) 0.041(9) 0.000(8)
O4W 0.024(16) 0.05(3) 0.12(3) 0.02(3) 0.014(19) 0.018(16)

loop_
_atom_type_symbol
_atom_type_description
_atom_type_scat_dispersion_real
_atom_type_scat_dispersion_imag
_atom_type_scat_source
C C 0.0033 0.0016 'International Tables Vol C Tables 4.2.6.8 and 6.1.1.4'
H H 0.0000 0.0000 'International Tables Vol C Tables 4.2.6.8 and 6.1.1.4'
N N 0.0061 0.0033 'International Tables Vol C Tables 4.2.6.8 and 6.1.1.4'
O O 0.0106 0.0060 'International Tables Vol C Tables 4.2.6.8 and 6.1.1.4'
P P 0.1023 0.0942 'International Tables Vol C Tables 4.2.6.8 and 6.1.1.4'
Gd Gd -0.1653 3.9035 'International Tables Vol C Tables 4.2.6.8 and 6.1.1.4'
W W -0.8490 6.8722 'International Tables Vol C Tables 4.2.6.8 and 6.1.1.4'

loop_
_geom_angle_atom_site_label_1
_geom_angle_atom_site_label_2
_geom_angle_atom_site_label_3
_geom_angle
_geom_angle_site_symmetry_1
_geom_angle_site_symmetry_3
O1 W1 O21 100.8(6) . .
O1 W1 O31 100.8(6) . .
O21 W1 O31 88.3(6) . .
O1 W1 O22 101.9(6) . .
O21 W1 O22 86.4(6) . .
O31 W1 O22 157.3(5) . .
O1 W1 O14 101.8(6) . .
O21 W1 O14 157.3(5) . .
O31 W1 O14 89.7(6) . .
O22 W1 O14 86.8(6) . .
O1 W1 O37 172.1(6) . .
O21 W1 O37 84.7(4) . .
O31 W1 O37 73.5(5) . .
O22 W1 O37 84.0(5) . .
O14 W1 O37 73.1(4) . .
O2 W2 O29 106.7(7) . .
O2 W2 O18 101.9(6) . .
O29 W2 O18 88.7(5) . .
O2 W2 O26 101.9(7) . .
O29 W2 O26 91.0(6) . .
O18 W2 O26 155.2(6) . .
O2 W2 O31 98.9(6) . .
O29 W2 O31 154.3(6) . .
O18 W2 O31 84.9(6) . .
O26 W2 O31 84.7(6) . .
O2 W2 O37 168.6(6) . .
O29 W2 O37 83.2(5) . .
O18 W2 O37 83.5(5) . .
O26 W2 O37 71.8(5) . .
O31 W2 O37 71.4(5) . .
O3 W3 O23 104.0(6) . .
O3 W3 O26 99.1(6) . .
O23 W3 O26 91.0(5) . .
O3 W3 O34 102.7(6) . .
O23 W3 O34 89.0(6) . .
O26 W3 O34 157.6(6) . .
O3 W3 O14 99.9(6) . .
O23 W3 O14 156.1(5) . .
O26 W3 O14 85.9(6) . .
O34 W3 O14 85.0(6) . .
O3 W3 O37 169.9(5) . .
O23 W3 O37 83.4(5) . .
O26 W3 O37 73.6(5) . .
O34 W3 O37 84.2(5) . .
O14 W3 O37 73.0(5) . .
O4 W4 O17 101.6(6) . .
O4 W4 O33 101.5(6) . .
O17 W4 O33 93.8(6) . .
O4 W4 O36 99.8(6) . .
O17 W4 O36 93.8(6) . .
O33 W4 O36 155.5(5) . .
O4 W4 O23 96.8(5) . .
O17 W4 O23 161.6(5) . .
O33 W4 O23 83.7(5) . .
O36 W4 O23 81.7(5) . .
O4 W4 O25 173.1(6) . .
O17 W4 O25 81.8(5) . .
O33 W4 O25 72.2(5) . .
O36 W4 O25 85.9(5) . .
O23 W4 O25 80.1(4) . .
O5 W5 O36 102.3(6) . .
O5 W5 O34 102.6(6) . .
O36 W5 O34 87.9(6) . .
O5 W5 O35 98.7(6) . .
O36 W5 O35 89.6(6) . .
O34 W5 O35 158.6(6) . .
O5 W5 O30 100.2(7) . .
O36 W5 O30 157.5(6) . .
O34 W5 O30 86.4(6) . .
O35 W5 O30 87.8(6) . .
O5 W5 O38 170.4(6) . .
O36 W5 O38 83.1(5) . .
O34 W5 O38 85.4(5) . .
O35 W5 O38 73.2(5) . .
O30 W5 O38 74.7(5) . .
O6 W6 O13 100.6(6) . .
O6 W6 O33 100.6(6) . .
O13 W6 O33 94.4(5) . .
O6 W6 O32 102.3(6) . .
O13 W6 O32 93.9(5) . .
O33 W6 O32 153.7(6) . .
O6 W6 O29 96.8(6) . .
O13 W6 O29 162.5(6) . .
O33 W6 O29 83.9(5) . .
O32 W6 O29 80.8(5) . .
O6 W6 O25 172.3(6) . .
O13 W6 O25 83.2(5) . .
O33 W6 O25 72.3(5) . .
O32 W6 O25 84.0(5) . .
O29 W6 O25 79.7(5) . .
O7 W7 O32 103.9(7) . .
O7 W7 O15 100.8(7) . .
O32 W7 O15 91.3(6) . .
O7 W7 O18 102.1(7) . .
O32 W7 O18 86.3(6) . .
O15 W7 O18 156.9(6) . .
O7 W7 O20 99.2(6) . .
O32 W7 O20 156.8(6) . .
O15 W7 O20 86.4(6) . .
O18 W7 O20 86.8(5) . .
O7 W7 O39 170.2(7) . .
O32 W7 O39 84.1(5) . .
O15 W7 O39 73.0(5) . .
O18 W7 O39 83.8(5) . .
O20 W7 O39 73.1(4) . .
O8 W8 O16 102.6(6) . .
O8 W8 O20 102.1(7) . .
O16 W8 O20 89.9(6) . .
O8 W8 O28 101.1(7) . .
O16 W8 O28 89.1(6) . .
O20 W8 O28 156.4(6) . .
O8 W8 O21 103.1(6) . .
O16 W8 O21 154.2(5) . .
O20 W8 O21 86.8(6) . .
O28 W8 O21 83.9(6) . .
O8 W8 O39 173.2(7) . .
O16 W8 O39 73.3(5) . .
O20 W8 O39 72.6(4) . .
O28 W8 O39 84.5(5) . .
O21 W8 O39 81.3(4) . .
O9 W9 O27 103.9(7) . .
O9 W9 O30 99.6(6) . .
O27 W9 O30 89.9(6) . .
O9 W9 O28 102.4(7) . .
O27 W9 O28 90.0(6) . .
O30 W9 O28 157.4(6) . .
O9 W9 O22 101.4(7) . .
O27 W9 O22 154.7(6) . .
O30 W9 O22 85.7(6) . .
O28 W9 O22 84.9(6) . .
O9 W9 O38 170.3(5) . .
O27 W9 O38 72.3(5) . .
O30 W9 O38 71.8(5) . .
O28 W9 O38 86.7(5) . .
O22 W9 O38 82.7(5) . .
O10 W10 O24 102.9(6) . .
O10 W10 O19 102.9(7) . .
O24 W10 O19 94.7(6) . .
O10 W10 O15 101.8(7) . .
O24 W10 O15 90.0(6) . .
O19 W10 O15 153.1(5) . .
O10 W10 O16 97.9(6) . .
O24 W10 O16 159.0(6) . .
O19 W10 O16 83.4(5) . .
O15 W10 O16 82.9(5) . .
O10 W10 O39 166.1(5) . .
O24 W10 O39 88.7(5) . .
O19 W10 O39 83.5(5) . .
O15 W10 O39 70.1(5) . .
O16 W10 O39 70.3(5) . .
O11 W11 O12 104.3(6) . .
O11 W11 O19 102.5(6) . .
O12 W11 O19 92.5(6) . .
O11 W11 O35 101.8(7) . .
O12 W11 O35 93.0(6) . .
O19 W11 O35 152.9(5) . .
O11 W11 O27 98.7(7) . .
O12 W11 O27 157.0(6) . .
O19 W11 O27 81.6(5) . .
O35 W11 O27 83.1(5) . .
O11 W11 O38 165.8(6) . .
O12 W11 O38 87.9(5) . .
O19 W11 O38 83.9(5) . .
O35 W11 O38 69.9(5) . .
O27 W11 O38 69.4(5) . .
O24 Gd1 O12 72.5(5) . .
O24 Gd1 O13 79.4(4) . .
O12 Gd1 O13 121.7(4) . .
O24 Gd1 O17 120.7(4) . .
O12 Gd1 O17 77.2(5) . .
O13 Gd1 O17 75.2(4) . .
O24 Gd1 O1W 140.4(5) . .
O12 Gd1 O1W 147.1(5) . .
O13 Gd1 O1W 77.3(5) . .
O17 Gd1 O1W 83.2(4) . .
O24 Gd1 O41 135.6(5) . .
O12 Gd1 O41 77.8(5) . .
O13 Gd1 O41 145.0(4) . .
O17 Gd1 O41 82.5(4) . .
O1W Gd1 O41 73.6(5) . .
O24 Gd1 O40 71.7(4) . .
O12 Gd1 O40 131.8(4) . .
O13 Gd1 O40 81.5(4) . .
O17 Gd1 O40 150.2(5) . .
O1W Gd1 O40 73.5(5) . .
O41 Gd1 O40 107.8(4) . .
O24 Gd1 O40 89.9(4) . 3_575
O12 Gd1 O40 80.3(4) . 3_575
O13 Gd1 O40 150.0(4) . 3_575
O17 Gd1 O40 133.1(4) . 3_575
O1W Gd1 O40 94.7(5) . 3_575
O41 Gd1 O40 52.7(4) . 3_575
O40 Gd1 O40 68.5(5) . 3_575
O24 Gd1 C2 112.3(6) . .
O12 Gd1 C2 75.5(5) . .
O13 Gd1 C2 162.4(5) . .
O17 Gd1 C2 107.4(5) . .
O1W Gd1 C2 85.7(6) . .
O41 Gd1 C2 26.5(5) . .
O40 Gd1 C2 89.5(5) . .
O40 Gd1 C2 26.4(5) 3_575 .
O24 Gd1 Gd1 79.0(3) . 3_575
O12 Gd1 Gd1 107.4(3) . 3_575
O13 Gd1 Gd1 115.9(3) . 3_575
O17 Gd1 Gd1 159.8(3) . 3_575
O1W Gd1 Gd1 83.0(3) . 3_575
O41 Gd1 Gd1 79.4(3) . 3_575
O40 Gd1 Gd1 34.4(3) . 3_575
O40 Gd1 Gd1 34.1(3) 3_575 3_575
C2 Gd1 Gd1 56.7(4) . 3_575
O39 P1 O38 109.4(7) . .
O39 P1 O25 112.6(7) . .
O38 P1 O25 110.9(6) . .
O39 P1 O37 108.7(6) . .
O38 P1 O37 107.4(7) . .
O25 P1 O37 107.7(7) . .
W11 O12 Gd1 159.0(7) . .
W6 O13 Gd1 136.7(7) . .
W1 O14 W3 123.4(6) . .
W7 O15 W10 127.4(7) . .
W8 O16 W10 127.2(7) . .
W4 O17 Gd1 138.5(6) . .
W2 O18 W7 148.2(7) . .
W10 O19 W11 141.8(8) . .
W8 O20 W7 125.4(6) . .
W1 O21 W8 152.6(7) . .
W1 O22 W9 150.0(8) . .
W3 O23 W4 151.5(7) . .
W10 O24 Gd1 156.9(8) . .
P1 O25 W6 129.6(7) . .
P1 O25 W4 128.0(7) . .
W6 O25 W4 91.4(5) . .
W3 O26 W2 125.1(8) . .
W9 O27 W11 129.1(8) . .
W8 O28 W9 151.8(9) . .
W2 O29 W6 152.1(8) . .
W9 O30 W5 124.4(7) . .
W1 O31 W2 125.4(6) . .
W7 O32 W6 155.4(8) . .
W4 O33 W6 121.7(8) . .
W5 O34 W3 146.5(8) . .
W5 O35 W11 126.4(7) . .
W5 O36 W4 153.3(7) . .
P1 O37 W3 125.8(6) . .
P1 O37 W1 126.9(7) . .
W3 O37 W1 90.3(4) . .
P1 O37 W2 123.5(7) . .
W3 O37 W2 89.4(4) . .
W1 O37 W2 89.6(4) . .
P1 O38 W5 127.8(7) . .
P1 O38 W11 124.0(7) . .
W5 O38 W11 90.5(4) . .
P1 O38 W9 125.0(6) . .
W5 O38 W9 88.8(5) . .
W11 O38 W9 89.1(4) . .
P1 O39 W7 125.0(7) . .
P1 O39 W8 129.1(7) . .
W7 O39 W8 88.5(4) . .
P1 O39 W10 123.8(6) . .
W7 O39 W10 89.4(4) . .
W8 O39 W10 89.1(4) . .
C2 O40 Gd1 134.5(11) 3_575 .
C2 O40 Gd1 92.7(11) 3_575 3_575
Gd1 O40 Gd1 111.5(5) . 3_575
C2 O41 Gd1 94.9(10) . .
C3 N1 C4 106(3) . .
C3 N1 C6 113(3) . .
C4 N1 C6 104(3) . .
C3 N1 C5 112(3) . .
C4 N1 C5 111(3) . .
C6 N1 C5 110(3) . .
C9 N2 C8 117(2) . .
C9 N2 C10 101(2) . .
C8 N2 C10 105(3) . .
C9 N2 C7 112(3) . .
C8 N2 C7 113(2) . .
C10 N2 C7 106(3) . .
C11 N3 C12 107(2) . .
C11 N3 C13 111(2) . .
C12 N3 C13 107.6(17) . .
C11 N3 C14 110.9(18) . .
C12 N3 C14 108.9(19) . .
C13 N3 C14 112(2) . .
C18 N4 C17 99(3) . .
C18 N4 C16 116(3) . .
C17 N4 C16 107(2) . .
C18 N4 C15 113(3) . .
C17 N4 C15 106(3) . .
C16 N4 C15 114(2) . .
C19 N5 C22 142(3) . .
C19 N5 C20 115(3) . .
C22 N5 C20 97(3) . .
C19 N5 C21 84(2) . .
C22 N5 C21 111(3) . .
C20 N5 C21 101(3) . .
O40 C2 O41 118.8(17) 3_575 .
O40 C2 C1 120(2) 3_575 .
O41 C2 C1 121.3(19) . .
O40 C2 Gd1 60.9(9) 3_575 .
O41 C2 Gd1 58.6(9) . .
C1 C2 Gd1 172.4(16) . .
N5 C19 C21 53(2) . .
N5 C21 C19 43.6(16) . .

loop_
_geom_bond_atom_site_label_1
_geom_bond_atom_site_label_2
_geom_bond_distance
_geom_bond_site_symmetry_2
W1 O1 1.715(12) .
W1 O21 1.852(14) .
W1 O31 1.861(15) .
W1 O22 1.873(15) .
W1 O14 1.912(13) .
W1 O37 2.395(11) .
W2 O2 1.698(15) .
W2 O29 1.804(11) .
W2 O18 1.886(14) .
W2 O26 1.931(14) .
W2 O31 1.956(14) .
W2 O37 2.421(13) .
W3 O3 1.724(14) .
W3 O23 1.810(12) .
W3 O26 1.878(15) .
W3 O34 1.909(15) .
W3 O14 1.937(12) .
W3 O37 2.383(12) .
W4 O4 1.671(12) .
W4 O17 1.710(12) .
W4 O33 1.893(15) .
W4 O36 1.911(15) .
W4 O23 2.037(12) .
W4 O25 2.327(12) .
W5 O5 1.699(14) .
W5 O36 1.874(14) .
W5 O34 1.877(14) .
W5 O35 1.880(14) .
W5 O30 1.906(14) .
W5 O38 2.344(12) .
W6 O6 1.712(15) .
W6 O13 1.738(12) .
W6 O33 1.909(13) .
W6 O32 1.934(13) .
W6 O29 2.027(11) .
W6 O25 2.312(13) .
W7 O7 1.664(15) .
W7 O32 1.839(13) .
W7 O15 1.864(14) .
W7 O18 1.890(13) .
W7 O20 1.927(12) .
W7 O39 2.387(13) .
W8 O8 1.691(13) .
W8 O16 1.827(13) .
W8 O20 1.867(13) .
W8 O28 1.880(15) .
W8 O21 1.933(14) .
W8 O39 2.445(12) .
W9 O9 1.685(16) .
W9 O27 1.796(13) .
W9 O30 1.901(14) .
W9 O28 1.905(15) .
W9 O22 1.931(14) .
W9 O38 2.469(13) .
W10 O10 1.699(14) .
W10 O24 1.739(13) .
W10 O19 1.874(14) .
W10 O15 1.941(16) .
W10 O16 2.012(12) .
W10 O39 2.459(13) .
W11 O11 1.708(15) .
W11 O12 1.740(14) .
W11 O19 1.931(13) .
W11 O35 1.936(13) .
W11 O27 2.026(12) .
W11 O38 2.450(12) .
Gd1 O24 2.312(13) .
Gd1 O12 2.315(14) .
Gd1 O13 2.331(13) .
Gd1 O17 2.369(12) .
Gd1 O1W 2.414(14) .
Gd1 O41 2.425(12) .
Gd1 O40 2.459(14) .
Gd1 O40 2.475(13) 3_575
Gd1 C2 2.830(18) .
Gd1 Gd1 4.078(3) 3_575
P1 O39 1.512(14) .
P1 O38 1.526(14) .
P1 O25 1.528(12) .
P1 O37 1.529(12) .
O40 C2 1.26(2) 3_575
O40 Gd1 2.475(12) 3_575
O41 C2 1.27(2) .
N1 C3 1.41(5) .
N1 C4 1.46(4) .
N1 C6 1.46(5) .
N1 C5 1.49(3) .
N2 C9 1.41(4) .
N2 C8 1.44(4) .
N2 C10 1.45(5) .
N2 C7 1.50(4) .
N3 C11 1.44(3) .
N3 C12 1.46(3) .
N3 C13 1.49(3) .
N3 C14 1.50(3) .
N4 C18 1.36(4) .
N4 C17 1.40(3) .
N4 C16 1.45(3) .
N4 C15 1.47(4) .
N5 C19 1.32(4) .
N5 C22 1.48(3) .
N5 C20 1.49(4) .
N5 C21 1.53(4) .
C1 C2 1.49(3) .
C2 O40 1.26(2) 3_575
C19 C21 1.91(5) .
